data_2310689
loop_
_publ_author_name
'Vannerberg, N.I.'

_publ_section_title
;
 The Crystal Structure of Decammine-mue-peroxodicobalt(III)
 Tetrathiocyanate
;
_journal_name_full 'Acta Crystallographica (1,1948-23,1967)'
_journal_page_first 449
_journal_page_last 453
_journal_volume 18
_journal_year 1965
_chemical_formula_sum 'C4 H30 Co2 N14 O2 S4'
_chemical_name_systematic '(N H3)5 Co O2 Co (N H3)5 (S C N)4'
_space_group_IT_number 58
_symmetry_space_group_name_Hall '-P 2 2n'
_symmetry_space_group_name_H-M 'P n n m'
_cell_angle_alpha 90
_cell_angle_beta 90
_cell_angle_gamma 90
_cell_formula_units_Z 2
_cell_length_a 13.22
_cell_length_b 10.58
_cell_length_c 7.88
_cell_volume 1102.157
_citation_journal_id_ASTM ACCRA9
_cod_data_source_file Vannerberg_ACCRA9_1965_1872.cif
_cod_data_source_block C4H30Co2N14O2S4
_cod_database_code 2310689

loop_
_symmetry_equiv_pos_as_xyz
x,y,z
-x,-y,z
x+1/2,-y+1/2,-z+1/2
-x+1/2,y+1/2,-z+1/2
-x,-y,-z
x,y,-z
-x-1/2,y-1/2,z-1/2
x-1/2,-y-1/2,z-1/2

loop_
_atom_site_label
_atom_site_type_symbol
_atom_site_fract_x
_atom_site_fract_y
_atom_site_fract_z
_atom_site_occupancy
_atom_site_U_iso_or_equiv
O1 O-1 0.491 0.423 0.5 1 0.0
S1 S-2 0.255 0.251 0.5 1 0.0
N2 N-3 0.048 0.277 0.171 1 0.0
C1 C+4 0.313 0.123 0.5 1 0.0
C3 C+4 0.519 0.525 0 0.5 0.0
C2 C+4 0.536 0.966 0 0.5 0.0
N4 N-3 0.37 0.026 0.5 1 0.0
N1 N-3 0.163 0.047 0.173 1 0.0
Co1 Co+3 0.1103 0.1636 0 1 0.0
N3 N-3 0.232 0.267 0 1 0.0
N5 N-3 0.405 0.017 0 0.5 0.0
S3 S-2 0.463 0.387 0 0.5 0.0
N6 N-3 0.463 0.387 0 0.5 0.0
S2 S-2 0.405 0.017 0 0.5 0.0
